data_4514522
loop_
_publ_author_name
'Chen, Shuqin'
'Gao, Jianmei'
'Chang, Junyu'
'Li, Yanqi'
'Huangfu, Changxin'
'Meng, Hu'
'Wang, Yu'
'Xia, Guangjie'
'Feng, Liang'

_publ_section_title
;
 Family of Highly Luminescent Pure Ionic Copper(I) Bromide Based Hybrid
 Materials.
;
_journal_issue 19
_journal_name_full 'ACS applied materials &amp; interfaces'
_journal_page_first 17513
_journal_page_last 17520
_journal_paper_doi 10.1021/acsami.9b02418
_journal_volume 11
_journal_year 2019
_chemical_formula_moiety 'Br2 Cu, C8 H20 N'
_chemical_formula_sum 'C8 H20 Br2 Cu N'
_chemical_formula_weight 353.61
_space_group_crystal_system monoclinic
_space_group_IT_number 14
_space_group_name_Hall '-P 2ybc'
_space_group_name_H-M_alt 'P 1 21/c 1'
_symmetry_space_group_name_Hall '-P 2ybc'
_symmetry_space_group_name_H-M 'P 1 21/c 1'
_atom_sites_solution_hydrogens geom
_atom_sites_solution_primary direct
_audit_creation_date 2017-09-04
_audit_creation_method
;
Olex2 1.2
(compiled 2017.03.02 svn.r3394 for OlexSys, GUI svn.r5324)
;
_cell_angle_alpha 90
_cell_angle_beta 97.076(9)
_cell_angle_gamma 90
_cell_formula_units_Z 4
_cell_length_a 8.3505(8)
_cell_length_b 13.7641(13)
_cell_length_c 11.0507(11)
_cell_measurement_reflns_used 6825
_cell_measurement_temperature 293(2)
_cell_measurement_theta_max 27.493
_cell_measurement_theta_min 2.869
_cell_volume 1260.5(2)
_computing_molecular_graphics 'Olex2 (Dolomanov et al., 2009)'
_computing_publication_material 'Olex2 (Dolomanov et al., 2009)'
_computing_structure_refinement 'XL (Sheldrick, 2008)'
_computing_structure_solution 'ShelXS (Sheldrick, 2008)'
_diffrn_ambient_temperature 293.15
_diffrn_measured_fraction_theta_full 0.997
_diffrn_measured_fraction_theta_max 0.976
_diffrn_measurement_device_type 'multiwire proportional'
_diffrn_measurement_method 'phi and omega scans'
_diffrn_radiation_monochromator graphite
_diffrn_radiation_type MoK\a
_diffrn_radiation_wavelength 0.71073
_diffrn_reflns_av_R_equivalents 0.0413
_diffrn_reflns_av_unetI/netI 0.0543
_diffrn_reflns_Laue_measured_fraction_full 0.997
_diffrn_reflns_Laue_measured_fraction_max 0.976
_diffrn_reflns_limit_h_max 10
_diffrn_reflns_limit_h_min -9
_diffrn_reflns_limit_k_max 14
_diffrn_reflns_limit_k_min -17
_diffrn_reflns_limit_l_max 14
_diffrn_reflns_limit_l_min -10
_diffrn_reflns_number 6825
_diffrn_reflns_point_group_measured_fraction_full 0.997
_diffrn_reflns_point_group_measured_fraction_max 0.976
_diffrn_reflns_theta_full 25.242
_diffrn_reflns_theta_max 27.493
_diffrn_reflns_theta_min 2.869
_exptl_absorpt_coefficient_mu 8.030
_exptl_absorpt_correction_type none
_exptl_crystal_colour colorless
_exptl_crystal_density_diffrn 1.863
_exptl_crystal_description block
_exptl_crystal_F_000 696
_exptl_crystal_size_max 0.23
_exptl_crystal_size_mid 0.21
_exptl_crystal_size_min 0.2
_refine_diff_density_max 0.716
_refine_diff_density_min -0.883
_refine_diff_density_rms 0.118
_refine_ls_extinction_method none
_refine_ls_goodness_of_fit_ref 1.040
_refine_ls_hydrogen_treatment constr
_refine_ls_matrix_type full
_refine_ls_number_parameters 113
_refine_ls_number_reflns 2820
_refine_ls_number_restraints 0
_refine_ls_restrained_S_all 1.040
_refine_ls_R_factor_all 0.0859
_refine_ls_R_factor_gt 0.0480
_refine_ls_shift/su_max 0.001
_refine_ls_shift/su_mean 0.000
_refine_ls_structure_factor_coef Fsqd
_refine_ls_weighting_details 'w=1/[\s^2^(Fo^2^)+(0.0453P)^2^+2.1782P] where P=(Fo^2^+2Fc^2^)/3'
_refine_ls_weighting_scheme calc
_refine_ls_wR_factor_gt 0.1080
_refine_ls_wR_factor_ref 0.1261
_reflns_Friedel_coverage 0.000
_reflns_number_gt 1847
_reflns_number_total 2820
_reflns_threshold_expression 'I > 2\s(I)'
_cod_data_source_file 2.cif
_cod_data_source_block chenshuqin_2
_cod_database_code 4514522
_shelx_shelxl_version_number 2014/7
_shelx_space_group_comment
;
The symmetry employed for this shelxl refinement is uniquely defined
by the following loop, which should always be used as a source of
symmetry information in preference to the above space-group names.
They are only intended as comments.
;
_shelx_estimated_absorpt_t_max 0.297
_shelx_estimated_absorpt_t_min 0.260
_olex2_refinement_description
;
1. Fixed Uiso
 At 1.2 times of:
  All C(H,H) groups
 At 1.5 times of:
  All C(H,H,H) groups
2.a Secondary CH2 refined with riding coordinates:
 C1(H1A,H1B), C3(H3A,H3B), C5(H5A,H5B), C7(H7A,H7B)
2.b Idealised Me refined as rotating group:
 C2(H2A,H2B,H2C), C4(H4A,H4B,H4C), C6(H6A,H6B,H6C), C8(H8A,H8B,H8C)
;
_olex2_submission_special_instructions 'No special instructions were received'

loop_
_space_group_symop_operation_xyz
'x, y, z'
'-x, y+1/2, -z+1/2'
'-x, -y, -z'
'x, -y-1/2, z-1/2'

loop_
_atom_site_label
_atom_site_type_symbol
_atom_site_fract_x
_atom_site_fract_y
_atom_site_fract_z
_atom_site_U_iso_or_equiv
_atom_site_adp_type
_atom_site_occupancy
_atom_site_site_symmetry_order
_atom_site_calc_flag
_atom_site_refinement_flags_posn
Br1 Br -0.13152(9) 0.61692(5) 0.48182(7) 0.0605(2) Uani 1 1 d .
Br2 Br 0.23396(8) 0.60093(5) 0.78616(6) 0.0515(2) Uani 1 1 d .
Cu1 Cu 0.09423(11) 0.54205(7) 0.60798(8) 0.0663(3) Uani 1 1 d .
N1 N 0.3193(5) 0.5832(3) 0.2119(4) 0.0343(10) Uani 1 1 d .
C1 C 0.1451(7) 0.6090(5) 0.2232(6) 0.0494(15) Uani 1 1 d .
H1A H 0.0977 0.5562 0.2647 0.059 Uiso 1 1 calc R
H1B H 0.1441 0.6662 0.2744 0.059 Uiso 1 1 calc R
C2 C 0.0392(8) 0.6286(6) 0.1044(7) 0.067(2) Uani 1 1 d .
H2A H 0.0336 0.5713 0.0545 0.100 Uiso 1 1 calc GR
H2B H 0.0841 0.6811 0.0622 0.100 Uiso 1 1 calc GR
H2C H -0.0673 0.6459 0.1211 0.100 Uiso 1 1 calc GR
C3 C 0.3978(7) 0.6672(4) 0.1525(5) 0.0428(14) Uani 1 1 d .
H3A H 0.3718 0.7269 0.1924 0.051 Uiso 1 1 calc R
H3B H 0.3505 0.6713 0.0680 0.051 Uiso 1 1 calc R
C4 C 0.5800(7) 0.6612(5) 0.1559(6) 0.0529(17) Uani 1 1 d .
H4A H 0.6171 0.7139 0.1097 0.079 Uiso 1 1 calc GR
H4B H 0.6084 0.6006 0.1212 0.079 Uiso 1 1 calc GR
H4C H 0.6296 0.6653 0.2388 0.079 Uiso 1 1 calc GR
C5 C 0.4035(8) 0.5617(4) 0.3378(5) 0.0454(14) Uani 1 1 d .
H5A H 0.5132 0.5414 0.3305 0.055 Uiso 1 1 calc R
H5B H 0.3492 0.5075 0.3714 0.055 Uiso 1 1 calc R
C6 C 0.4095(9) 0.6457(5) 0.4266(6) 0.0574(17) Uani 1 1 d .
H6A H 0.4494 0.7026 0.3899 0.086 Uiso 1 1 calc GR
H6B H 0.4799 0.6296 0.4992 0.086 Uiso 1 1 calc GR
H6C H 0.3031 0.6583 0.4472 0.086 Uiso 1 1 calc GR
C7 C 0.3307(7) 0.4933(4) 0.1329(5) 0.0415(13) Uani 1 1 d .
H7A H 0.2818 0.5083 0.0508 0.050 Uiso 1 1 calc R
H7B H 0.4439 0.4796 0.1289 0.050 Uiso 1 1 calc R
C8 C 0.2526(9) 0.4027(4) 0.1748(6) 0.0603(18) Uani 1 1 d .
H8A H 0.2621 0.3513 0.1174 0.090 Uiso 1 1 calc GR
H8B H 0.1406 0.4152 0.1802 0.090 Uiso 1 1 calc GR
H8C H 0.3053 0.3839 0.2534 0.090 Uiso 1 1 calc GR

loop_
_atom_site_aniso_label
_atom_site_aniso_U_11
_atom_site_aniso_U_22
_atom_site_aniso_U_33
_atom_site_aniso_U_23
_atom_site_aniso_U_13
_atom_site_aniso_U_12
Br1 0.0632(4) 0.0606(4) 0.0551(4) -0.0033(3) -0.0031(3) 0.0067(3)
Br2 0.0557(4) 0.0477(4) 0.0488(4) 0.0004(3) -0.0029(3) -0.0023(3)
Cu1 0.0636(5) 0.0869(7) 0.0483(5) -0.0003(5) 0.0065(4) -0.0220(5)
N1 0.034(2) 0.036(2) 0.032(2) 0.004(2) 0.002(2) 0.0056(19)
C1 0.037(3) 0.058(4) 0.054(4) 0.002(3) 0.010(3) 0.007(3)
C2 0.049(4) 0.069(5) 0.078(5) 0.003(4) -0.012(4) 0.002(3)
C3 0.050(3) 0.036(3) 0.042(3) 0.009(3) 0.006(3) 0.005(3)
C4 0.051(4) 0.048(4) 0.062(4) -0.002(3) 0.016(3) -0.010(3)
C5 0.059(4) 0.046(3) 0.030(3) 0.004(3) -0.002(3) 0.004(3)
C6 0.072(4) 0.059(4) 0.039(4) -0.006(3) -0.003(3) -0.002(4)
C7 0.046(3) 0.041(3) 0.037(3) -0.006(3) 0.003(3) 0.004(3)
C8 0.083(5) 0.038(3) 0.059(4) -0.006(3) 0.006(4) -0.011(3)

loop_
_atom_type_symbol
_atom_type_description
_atom_type_scat_dispersion_real
_atom_type_scat_dispersion_imag
_atom_type_scat_source
C C 0.0033 0.0016 'International Tables Vol C Tables 4.2.6.8 and 6.1.1.4'
H H 0.0000 0.0000 'International Tables Vol C Tables 4.2.6.8 and 6.1.1.4'
N N 0.0061 0.0033 'International Tables Vol C Tables 4.2.6.8 and 6.1.1.4'
Cu Cu 0.3201 1.2651 'International Tables Vol C Tables 4.2.6.8 and 6.1.1.4'
Br Br -0.2901 2.4595 'International Tables Vol C Tables 4.2.6.8 and 6.1.1.4'

loop_
_geom_angle_atom_site_label_1
_geom_angle_atom_site_label_2
_geom_angle_atom_site_label_3
_geom_angle
_geom_angle_site_symmetry_1
_geom_angle_site_symmetry_3
Cu1 Br1 Cu1 73.99(4) . 3_566
Br1 Cu1 Br1 106.01(4) . 3_566
Br1 Cu1 Cu1 52.90(3) 3_566 3_566
Br1 Cu1 Cu1 53.12(4) . 3_566
Br2 Cu1 Br1 127.95(5) . .
Br2 Cu1 Br1 125.85(5) . 3_566
Br2 Cu1 Cu1 176.06(6) . 3_566
C1 N1 C3 109.1(4) . .
C1 N1 C7 111.4(4) . .
C3 N1 C7 108.0(4) . .
C5 N1 C1 108.3(4) . .
C5 N1 C3 111.8(5) . .
C5 N1 C7 108.2(4) . .
N1 C1 H1A 108.4 . .
N1 C1 H1B 108.4 . .
H1A C1 H1B 107.4 . .
C2 C1 N1 115.7(5) . .
C2 C1 H1A 108.4 . .
C2 C1 H1B 108.4 . .
C1 C2 H2A 109.5 . .
C1 C2 H2B 109.5 . .
C1 C2 H2C 109.5 . .
H2A C2 H2B 109.5 . .
H2A C2 H2C 109.5 . .
H2B C2 H2C 109.5 . .
N1 C3 H3A 108.4 . .
N1 C3 H3B 108.4 . .
N1 C3 C4 115.7(5) . .
H3A C3 H3B 107.4 . .
C4 C3 H3A 108.4 . .
C4 C3 H3B 108.4 . .
C3 C4 H4A 109.5 . .
C3 C4 H4B 109.5 . .
C3 C4 H4C 109.5 . .
H4A C4 H4B 109.5 . .
H4A C4 H4C 109.5 . .
H4B C4 H4C 109.5 . .
N1 C5 H5A 108.5 . .
N1 C5 H5B 108.5 . .
N1 C5 C6 114.9(5) . .
H5A C5 H5B 107.5 . .
C6 C5 H5A 108.5 . .
C6 C5 H5B 108.5 . .
C5 C6 H6A 109.5 . .
C5 C6 H6B 109.5 . .
C5 C6 H6C 109.5 . .
H6A C6 H6B 109.5 . .
H6A C6 H6C 109.5 . .
H6B C6 H6C 109.5 . .
N1 C7 H7A 108.3 . .
N1 C7 H7B 108.3 . .
H7A C7 H7B 107.4 . .
C8 C7 N1 115.9(4) . .
C8 C7 H7A 108.3 . .
C8 C7 H7B 108.3 . .
C7 C8 H8A 109.5 . .
C7 C8 H8B 109.5 . .
C7 C8 H8C 109.5 . .
H8A C8 H8B 109.5 . .
H8A C8 H8C 109.5 . .
H8B C8 H8C 109.5 . .

loop_
_geom_bond_atom_site_label_1
_geom_bond_atom_site_label_2
_geom_bond_distance
_geom_bond_site_symmetry_2
Br1 Cu1 2.4314(12) .
Br1 Cu1 2.4385(12) 3_566
Br2 Cu1 2.3085(11) .
Cu1 Br1 2.4384(12) 3_566
Cu1 Cu1 2.9303(18) 3_566
N1 C1 1.517(7) .
N1 C3 1.517(7) .
N1 C5 1.509(7) .
N1 C7 1.524(7) .
C1 H1A 0.9700 .
C1 H1B 0.9700 .
C1 C2 1.514(9) .
C2 H2A 0.9600 .
C2 H2B 0.9600 .
C2 H2C 0.9600 .
C3 H3A 0.9700 .
C3 H3B 0.9700 .
C3 C4 1.519(8) .
C4 H4A 0.9600 .
C4 H4B 0.9600 .
C4 H4C 0.9600 .
C5 H5A 0.9700 .
C5 H5B 0.9700 .
C5 C6 1.514(8) .
C6 H6A 0.9600 .
C6 H6B 0.9600 .
C6 H6C 0.9600 .
C7 H7A 0.9700 .
C7 H7B 0.9700 .
C7 C8 1.507(8) .
C8 H8A 0.9600 .
C8 H8B 0.9600 .
C8 H8C 0.9600 .

loop_
_geom_torsion_atom_site_label_1
_geom_torsion_atom_site_label_2
_geom_torsion_atom_site_label_3
_geom_torsion_atom_site_label_4
_geom_torsion
C1 N1 C3 C4 169.0(5)
C1 N1 C5 C6 -61.7(6)
C1 N1 C7 C8 -57.8(7)
C3 N1 C1 C2 60.8(7)
C3 N1 C5 C6 58.6(6)
C3 N1 C7 C8 -177.6(5)
C5 N1 C1 C2 -177.3(5)
C5 N1 C3 C4 49.3(6)
C5 N1 C7 C8 61.2(6)
C7 N1 C1 C2 -58.4(7)
C7 N1 C3 C4 -69.7(6)
C7 N1 C5 C6 177.4(5)
